data_4110046
loop_
_publ_author_name
'Kamil Dziubek'
'Marcin Podsiad\/lo'
'Andrzej Katrusiak'

_publ_contact_author_fax +48(61)8658008
_publ_contact_author_phone +48(61)8291443
_publ_section_title
;
 Nearly Isostructural Polymorphs of Ethynylbenzene: Resolution of
 \\tbCH...\p(arene) and Cooperative \\tbCH...\p(C\\tbC) Interactions by
 Pressure Freezing
;
_journal_name_full 'Journal of the American Chemical Society'
_journal_page_first 12620
_journal_page_last 12621
_journal_paper_doi 10.1021/ja074885r
_journal_volume 129
_journal_year 2007
_chemical_formula_moiety 'C8 H6'
_chemical_formula_sum 'C8 H6'
_chemical_formula_weight 102.13
_chemical_melting_point 228
_chemical_name_common 'phenylacetylene, polymorph beta at 0.76 GPa'
_chemical_name_systematic
; 
Ethynylbenzene, polymorph beta at 0.76 GPa
;
_space_group_IT_number 2
_symmetry_cell_setting triclinic
_symmetry_space_group_name_Hall '-P 1'
_symmetry_space_group_name_H-M 'P -1'
_atom_sites_solution_hydrogens geom
_atom_sites_solution_primary direct
_atom_sites_solution_secondary difmap
_audit_creation_method SHELXL-97
_cell_angle_alpha 71.11(3)
_cell_angle_beta 82.44(3)
_cell_angle_gamma 78.38(3)
_cell_formula_units_Z 6
_cell_length_a 5.7175(11)
_cell_length_b 9.0544(18)
_cell_length_c 17.832(4)
_cell_measurement_reflns_used 1765
_cell_measurement_temperature 295(2)
_cell_measurement_theta_max 28.57
_cell_measurement_theta_min 2.42
_cell_volume 853.3(3)
_computing_cell_refinement 'CrysAlis (Oxford Diffraction, 2004)'
_computing_data_collection 'CrysAlis (Oxford Diffraction, 2004)'
_computing_data_reduction 'CrysAlis (Oxford Diffraction, 2004)'
_computing_molecular_graphics 'XP (Siemens, 1990)'
_computing_publication_material 'SHELXL-97 (Sheldrick, 1997)'
_computing_structure_refinement 'SHELXL-97 (Sheldrick, 1997)'
_computing_structure_solution 'SHELXS-97 (Sheldrick, 1990)'
_diffrn_ambient_temperature 295(2)
_diffrn_measured_fraction_theta_full 0.149
_diffrn_measured_fraction_theta_max 0.149
_diffrn_measurement_device_type 'Kuma KM4CCD \k geometry'
_diffrn_measurement_method '\w scans'
_diffrn_radiation_monochromator graphite
_diffrn_radiation_source 'fine-focus sealed tube'
_diffrn_radiation_type MoK\a
_diffrn_radiation_wavelength 0.71073
_diffrn_reflns_av_R_equivalents 0.0874
_diffrn_reflns_av_sigmaI/netI 0.0534
_diffrn_reflns_limit_h_max 6
_diffrn_reflns_limit_h_min -6
_diffrn_reflns_limit_k_max 8
_diffrn_reflns_limit_k_min -8
_diffrn_reflns_limit_l_max 23
_diffrn_reflns_limit_l_min -24
_diffrn_reflns_number 4194
_diffrn_reflns_theta_full 28.57
_diffrn_reflns_theta_max 28.57
_diffrn_reflns_theta_min 2.42
_exptl_absorpt_coefficient_mu 0.067
_exptl_absorpt_correction_T_max 0.97
_exptl_absorpt_correction_T_min 0.58
_exptl_absorpt_correction_type analytical
_exptl_absorpt_process_details
;
Katrusiak, A. (2003). REDSHAPE - Program for correcting
reflections intensities for DAC absorption and gasket shadowing.
Adam Mickiewicz University, Pozna\'n.
Katrusiak, A. (2004). Z. Kristallogr. 219, 461-467
;
_exptl_crystal_colour colourless
_exptl_crystal_density_diffrn 1.192
_exptl_crystal_description cylinder
_exptl_crystal_F_000 324
_exptl_crystal_size_max 0.39
_exptl_crystal_size_mid 0.23
_exptl_crystal_size_min 0.22
_refine_diff_density_max 0.051
_refine_diff_density_min -0.062
_refine_diff_density_rms 0.015
_refine_ls_extinction_coef 0.015(5)
_refine_ls_extinction_expression Fc^*^=kFc[1+0.001xFc^2^\l^3^/sin(2\q)]^-1/4^
_refine_ls_extinction_method SHELXL
_refine_ls_goodness_of_fit_ref 0.979
_refine_ls_hydrogen_treatment constr
_refine_ls_matrix_type full
_refine_ls_number_parameters 98
_refine_ls_number_reflns 648
_refine_ls_number_restraints 0
_refine_ls_restrained_S_all 0.979
_refine_ls_R_factor_all 0.0784
_refine_ls_R_factor_gt 0.0395
_refine_ls_shift/su_max 0.000
_refine_ls_shift/su_mean 0.000
_refine_ls_structure_factor_coef Fsqd
_refine_ls_weighting_details 'calc w=1/[\s^2^(Fo^2^)+(0.0443P)^2^+0.0000P] where P=(Fo^2^+2Fc^2^)/3'
_refine_ls_weighting_scheme calc
_refine_ls_wR_factor_gt 0.0791
_refine_ls_wR_factor_ref 0.0918
_reflns_number_gt 405
_reflns_number_total 648
_reflns_threshold_expression >4sigma(I)
_cod_data_source_file ja074885rsi20070703_084826.cif
_cod_data_source_block 1pha_met
_cod_database_code 4110046

loop_
_symmetry_equiv_pos_as_xyz
'x, y, z'
'-x, -y, -z'

loop_
_atom_site_label
_atom_site_type_symbol
_atom_site_fract_x
_atom_site_fract_y
_atom_site_fract_z
_atom_site_U_iso_or_equiv
_atom_site_adp_type
_atom_site_occupancy
_atom_site_symmetry_multiplicity
_atom_site_calc_flag
_atom_site_refinement_flags
C1 C 0.0189(15) 0.3579(13) -0.0764(2) 0.0364(10) Uiso 1 1 d .
C2 C -0.0014(17) 0.4037(15) -0.1569(3) 0.0532(12) Uiso 1 1 d .
H2 H -0.1106 0.3646 -0.1765 0.064 Uiso 1 1 calc R
C3 C 0.138(3) 0.507(2) -0.2096(4) 0.0578(14) Uiso 1 1 d .
H3 H 0.1088 0.5501 -0.2631 0.069 Uiso 1 1 calc R
C4 C 0.3245(18) 0.5451(17) -0.1791(3) 0.0624(13) Uiso 1 1 d .
H4 H 0.4279 0.6079 -0.2136 0.075 Uiso 1 1 calc R
C5 C 0.3568(16) 0.4916(14) -0.0998(2) 0.0479(11) Uiso 1 1 d .
H5 H 0.4750 0.5246 -0.0810 0.057 Uiso 1 1 calc R
C6 C 0.2189(17) 0.3900(15) -0.0472(3) 0.0533(12) Uiso 1 1 d .
H6 H 0.2542 0.3436 0.0057 0.064 Uiso 1 1 calc R
C7 C -0.1321(17) 0.2594(15) -0.0245(3) 0.0504(11) Uiso 1 1 d .
C8 C -0.248(2) 0.1706(19) 0.0206(3) 0.0717(14) Uiso 1 1 d .
H8 H -0.3396 0.1005 0.0562 0.086 Uiso 1 1 calc R
C11 C 0.5237(19) 0.0283(18) 0.2477(3) 0.0476(13) Uiso 1 1 d .
C12 C 0.317(2) 0.125(2) 0.2247(4) 0.0530(14) Uiso 1 1 d .
H12 H 0.2674 0.2091 0.2455 0.064 Uiso 1 1 calc R
C13 C 0.172(2) 0.1088(18) 0.1720(3) 0.0598(14) Uiso 1 1 d .
H13 H 0.0308 0.1793 0.1580 0.072 Uiso 1 1 calc R
C14 C 0.245(2) -0.0129(19) 0.1422(3) 0.0495(14) Uiso 1 1 d .
H14 H 0.1522 -0.0236 0.1056 0.059 Uiso 1 1 calc R
C15 C 0.462(3) -0.130(3) 0.1645(4) 0.0577(17) Uiso 1 1 d .
H15 H 0.5088 -0.2172 0.1461 0.069 Uiso 1 1 calc R
C16 C 0.590(2) -0.0962(18) 0.2156(3) 0.0615(14) Uiso 1 1 d .
H16 H 0.7338 -0.1632 0.2299 0.074 Uiso 1 1 calc R
C17 C 0.6685(17) 0.0468(15) 0.3028(3) 0.0418(10) Uiso 1 1 d .
C18 C 0.7834(18) 0.0613(16) 0.3470(3) 0.0651(13) Uiso 1 1 d .
H18 H 0.8769 0.0730 0.3829 0.078 Uiso 1 1 calc R
C21 C 0.082(2) 0.6367(18) -0.4435(3) 0.0409(14) Uiso 1 1 d .
C22 C 0.155(2) 0.4855(19) -0.4237(4) 0.0544(16) Uiso 1 1 d .
H22 H 0.3091 0.4510 -0.4425 0.065 Uiso 1 1 calc R
C23 C 0.026(2) 0.3698(19) -0.3771(3) 0.0676(14) Uiso 1 1 d .
H23 H 0.0832 0.2614 -0.3615 0.081 Uiso 1 1 calc R
C24 C -0.232(2) 0.4512(19) -0.3547(3) 0.0371(13) Uiso 1 1 d .
H24 H -0.3426 0.3866 -0.3271 0.045 Uiso 1 1 calc R
C25 C -0.290(3) 0.582(2) -0.3703(5) 0.074(2) Uiso 1 1 d .
H25 H -0.4389 0.6206 -0.3496 0.089 Uiso 1 1 calc R
C26 C -0.1529(19) 0.6893(18) -0.4183(3) 0.0578(13) Uiso 1 1 d .
H26 H -0.2162 0.7968 -0.4341 0.069 Uiso 1 1 calc R
C27 C 0.2075(19) 0.7577(16) -0.4949(3) 0.0516(11) Uiso 1 1 d .
C28 C 0.3299(19) 0.8458(17) -0.5356(3) 0.0721(14) Uiso 1 1 d .
H28 H 0.4272 0.9158 -0.5679 0.087 Uiso 1 1 calc R

loop_
_atom_type_symbol
_atom_type_description
_atom_type_scat_dispersion_real
_atom_type_scat_dispersion_imag
_atom_type_scat_source
C C 0.0033 0.0016 'International Tables Vol C Tables 4.2.6.8 and 6.1.1.4'
H H 0.0000 0.0000 'International Tables Vol C Tables 4.2.6.8 and 6.1.1.4'

loop_
_geom_angle_atom_site_label_1
_geom_angle_atom_site_label_2
_geom_angle_atom_site_label_3
_geom_angle
C2 C1 C7 120.0(3)
C2 C1 C6 119.2(3)
C7 C1 C6 120.0(5)
C1 C2 C3 121.3(4)
C2 C3 C4 117.5(8)
C5 C4 C3 121.3(5)
C4 C5 C6 121.5(4)
C5 C6 C1 117.8(6)
C8 C7 C1 176.3(12)
C12 C11 C16 115.6(7)
C12 C11 C17 123.7(13)
C16 C11 C17 120.7(13)
C11 C12 C13 124.8(13)
C14 C13 C12 117.3(13)
C13 C14 C15 123.2(7)
C16 C15 C14 112.8(13)
C15 C16 C11 126.2(13)
C18 C17 C11 179.7(5)
C22 C21 C26 117.2(7)
C22 C21 C27 127.1(12)
C26 C21 C27 115.4(13)
C21 C22 C23 126.3(12)
C22 C23 C24 109.1(13)
C25 C24 C23 123.6(8)
C24 C25 C26 123.6(15)
C25 C26 C21 119.8(14)
C28 C27 C21 173.5(14)

loop_
_geom_bond_atom_site_label_1
_geom_bond_atom_site_label_2
_geom_bond_distance
C1 C2 1.372(6)
C1 C7 1.401(5)
C1 C6 1.433(6)
C2 C3 1.391(7)
C3 C4 1.403(7)
C4 C5 1.362(9)
C5 C6 1.374(6)
C7 C8 1.178(6)
C11 C12 1.35(3)
C11 C16 1.390(16)
C11 C17 1.434(6)
C12 C13 1.391(7)
C13 C14 1.344(17)
C14 C15 1.47(3)
C15 C16 1.378(6)
C17 C18 1.143(6)
C21 C22 1.29(3)
C21 C26 1.399(17)
C21 C27 1.431(8)
C22 C23 1.384(9)
C23 C24 1.58(2)
C24 C25 1.12(3)
C25 C26 1.371(8)
C27 C28 1.170(6)
